data_4342889
loop_
_publ_author_name
'Giner, Elena A.'
'Santiago, Alicia'
'G\'omez-Gallego, Mar'
'Ram\'irez de Arellano, Carmen'
'Poulten, Rebecca C.'
'Whittlesey, Michael K.'
'Sierra, Miguel A.'

_publ_section_title
;
 Mono- and bimetallic zwitterionic chromium(0) and tungsten(0) allenyls.
;
_journal_issue 11
_journal_name_full 'Inorganic chemistry'
_journal_page_first 5450
_journal_page_last 5461
_journal_paper_doi 10.1021/acs.inorgchem.5b00492
_journal_volume 54
_journal_year 2015
_chemical_formula_sum 'C38 H36 Cl3 Cr F6 N2 O6 P'
_chemical_formula_weight 920.01
_space_group_crystal_system triclinic
_space_group_IT_number 2
_space_group_name_Hall '-P 1'
_space_group_name_H-M_alt 'P -1'
_symmetry_space_group_name_Hall '-P 1'
_symmetry_space_group_name_H-M 'P -1'
_atom_sites_solution_hydrogens geom
_audit_creation_method SHELXL-2014/7
_cell_angle_alpha 76.840(3)
_cell_angle_beta 80.306(3)
_cell_angle_gamma 71.624(2)
_cell_formula_units_Z 4
_cell_length_a 11.9124(3)
_cell_length_b 16.7703(4)
_cell_length_c 22.7908(10)
_cell_measurement_reflns_used 13187
_cell_measurement_temperature 120(2)
_cell_measurement_theta_max 28.9560
_cell_measurement_theta_min 3.1550
_cell_volume 4184.3(2)
_computing_cell_refinement 'CrysAlisPro (Agilent Tec., 2012)'
_computing_data_collection 'CrysAlisPro (Agilent Tec., 2012)'
_computing_data_reduction 'CrysAlisPro (Agilent Tec., 2012)'
_computing_molecular_graphics 'CrystalMaker 9.1 (1994-2014)'
_computing_publication_material 'SHELXL-2014 (Sheldrick, 2014)'
_computing_structure_refinement 'SHELXL-2014/7 (Sheldrick, 2014)'
_computing_structure_solution 'SHELXT-2014 (Sheldrick, 2014)'
_diffrn_ambient_temperature 120(2)
_diffrn_detector_area_resol_mean 16.0267
_diffrn_measured_fraction_theta_full 0.998
_diffrn_measured_fraction_theta_max 0.905
_diffrn_measurement_device_type 'SuperNova (Agilent Technologies)'
_diffrn_measurement_method '\w scans'
_diffrn_radiation_type MoK\a
_diffrn_radiation_wavelength 0.71073
_diffrn_reflns_av_R_equivalents 0.0788
_diffrn_reflns_av_unetI/netI 0.1022
_diffrn_reflns_laue_measured_fraction_full 0.998
_diffrn_reflns_laue_measured_fraction_max 0.905
_diffrn_reflns_limit_h_max 16
_diffrn_reflns_limit_h_min -17
_diffrn_reflns_limit_k_max 22
_diffrn_reflns_limit_k_min -24
_diffrn_reflns_limit_l_max 30
_diffrn_reflns_limit_l_min -32
_diffrn_reflns_number 76162
_diffrn_reflns_point_group_measured_fraction_full 0.998
_diffrn_reflns_point_group_measured_fraction_max 0.905
_diffrn_reflns_theta_full 25.000
_diffrn_reflns_theta_max 31.021
_diffrn_reflns_theta_min 2.898
_diffrn_source 'SuperNova (Mo) X-ray Source'
_exptl_absorpt_coefficient_mu 0.576
_exptl_absorpt_correction_T_max 1.00000
_exptl_absorpt_correction_T_min 0.80059
_exptl_absorpt_correction_type multi-scan
_exptl_absorpt_process_details 'CrysAlisPro (Agilent Tec., 2012)'
_exptl_crystal_colour 'dark red'
_exptl_crystal_density_diffrn 1.460
_exptl_crystal_description prism
_exptl_crystal_F_000 1880
_exptl_crystal_size_max 0.2000
_exptl_crystal_size_mid 0.1600
_exptl_crystal_size_min 0.0040
_refine_diff_density_max 1.206
_refine_diff_density_min -1.342
_refine_diff_density_rms 0.118
_refine_ls_extinction_method none
_refine_ls_goodness_of_fit_ref 1.081
_refine_ls_hydrogen_treatment constr
_refine_ls_matrix_type full
_refine_ls_number_parameters 1078
_refine_ls_number_reflns 24185
_refine_ls_number_restraints 591
_refine_ls_restrained_S_all 1.088
_refine_ls_R_factor_all 0.1498
_refine_ls_R_factor_gt 0
_refine_ls_shift/su_max 0.001
_refine_ls_shift/su_mean 0.000
_refine_ls_structure_factor_coef Fsqd
_refine_ls_weighting_details 'w=1/[\s^2^(Fo^2^)+(0.0598P)^2^+23.5204P] where P=(Fo^2^+2Fc^2^)/3'
_refine_ls_weighting_scheme calc
_refine_ls_wR_factor_gt 0.2272
_refine_ls_wR_factor_ref 0.2562
_reflns_Friedel_coverage 0.000
_reflns_number_gt 15073
_reflns_number_total 24185
_reflns_threshold_expression 'I > 2\s(I)'
_cod_data_source_file ic5b00492_si_002.cif
_cod_data_source_block eag427
_cod_depositor_comments 'Adding full bibliography for 4342889.cif.'
_cod_database_code 4342889
_shelx_shelxl_version_number 2014/7
_shelx_space_group_comment
; 
The symmetry employed for this shelxl refinement is uniquely defined 
by the following loop, which should always be used as a source of 
symmetry information in preference to the above space-group names. 
They are only intended as comments. 
;

loop_
_space_group_symop_operation_xyz
'x, y, z'
'-x, -y, -z'

loop_
_atom_site_label
_atom_site_type_symbol
_atom_site_fract_x
_atom_site_fract_y
_atom_site_fract_z
_atom_site_U_iso_or_equiv
_atom_site_adp_type
_atom_site_occupancy
_atom_site_site_symmetry_order
_atom_site_calc_flag
_atom_site_refinement_flags_posn
_atom_site_refinement_flags_adp
_atom_site_refinement_flags_occupancy
_atom_site_disorder_assembly
_atom_site_disorder_group
Cr1_1 Cr 0.53152(7) 0.39530(5) 0.14603(4) 0.01960(16) Uani 1 1 d . . . . .
N1_1 N 0.4945(3) 0.6978(2) 0.20990(17) 0.0184(7) Uani 1 1 d . . . . .
C2_1 C 0.5845(4) 0.6375(3) 0.2385(2) 0.0170(8) Uani 1 1 d . . . . .
N3_1 N 0.6545(3) 0.6799(2) 0.25131(18) 0.0202(8) Uani 1 1 d . . . . .
C4_1 C 0.6078(4) 0.7666(3) 0.2311(2) 0.0228(9) Uani 1 1 d . . . . .
H4_1 H 0.6401 0.8103 0.2343 0.027 Uiso 1 1 calc R U . . .
C5_1 C 0.5082(4) 0.7779(3) 0.2059(2) 0.0226(9) Uani 1 1 d . . . . .
H5_1 H 0.4568 0.8310 0.1885 0.027 Uiso 1 1 calc R U . . .
C6_1 C 0.5969(4) 0.5460(3) 0.26215(19) 0.0161(8) Uani 1 1 d . . . . .
C7_1 C 0.5905(4) 0.4867(3) 0.2318(2) 0.0189(9) Uani 1 1 d . . . . .
H7_1 H 0.5844 0.4348 0.2576 0.023 Uiso 1 1 calc R U . . .
C8_1 C 0.5911(4) 0.4864(3) 0.1672(2) 0.0202(9) Uani 1 1 d . . . . .
O9_1 O 0.6353(3) 0.5470(2) 0.13389(15) 0.0244(7) Uani 1 1 d . . . . .
C9_1 C 0.6549(5) 0.5558(4) 0.0677(2) 0.0327(12) Uani 1 1 d . . . . .
H9A_1 H 0.5833 0.5952 0.0493 0.039 Uiso 1 1 calc R U . . .
H9B_1 H 0.6714 0.4995 0.0561 0.039 Uiso 1 1 calc R U . . .
C10_1 C 0.7599(5) 0.5909(4) 0.0457(3) 0.0362(13) Uani 1 1 d . . . . .
H10A_1 H 0.7410 0.6481 0.0554 0.043 Uiso 1 1 calc R U . . .
H10B_1 H 0.7776 0.5945 0.0018 0.043 Uiso 1 1 calc R U . . .
H10C_1 H 0.8293 0.5530 0.0658 0.043 Uiso 1 1 calc R U . . .
C11_1 C 0.4015(4) 0.6851(3) 0.1823(2) 0.0197(9) Uani 1 1 d . . . . .
C12_1 C 0.3997(4) 0.7125(3) 0.1195(2) 0.0200(9) Uani 1 1 d . . . . .
C13_1 C 0.3104(4) 0.7009(3) 0.0932(2) 0.0242(10) Uani 1 1 d . . . . .
H13_1 H 0.3081 0.7187 0.0506 0.029 Uiso 1 1 calc R U . . .
C14_1 C 0.2240(4) 0.6642(3) 0.1267(2) 0.0238(10) Uani 1 1 d . . . . .
C15_1 C 0.2261(4) 0.6417(3) 0.1890(2) 0.0236(10) Uani 1 1 d . . . . .
H15_1 H 0.1665 0.6180 0.2126 0.028 Uiso 1 1 calc R U . . .
C16_1 C 0.3125(4) 0.6525(3) 0.2184(2) 0.0226(9) Uani 1 1 d . . . . .
C17_1 C 0.4876(5) 0.7562(3) 0.0802(2) 0.0269(10) Uani 1 1 d . . . . .
H17A_1 H 0.4606 0.8173 0.0818 0.032 Uiso 1 1 calc R U . . .
H17B_1 H 0.4928 0.7490 0.0382 0.032 Uiso 1 1 calc R U . . .
H17C_1 H 0.5661 0.7305 0.0950 0.032 Uiso 1 1 calc R U . . .
C18_1 C 0.1305(5) 0.6504(3) 0.0967(3) 0.0312(11) Uani 1 1 d . . . . .
H18A_1 H 0.1300 0.6824 0.0550 0.037 Uiso 1 1 calc R U . . .
H18B_1 H 0.0525 0.6704 0.1192 0.037 Uiso 1 1 calc R U . . .
H18C_1 H 0.1481 0.5893 0.0964 0.037 Uiso 1 1 calc R U . . .
C19_1 C 0.3049(5) 0.6319(4) 0.2865(2) 0.0306(11) Uani 1 1 d . . . . .
H19A_1 H 0.2221 0.6371 0.3032 0.037 Uiso 1 1 calc R U . . .
H19B_1 H 0.3336 0.6719 0.3011 0.037 Uiso 1 1 calc R U . . .
H19C_1 H 0.3542 0.5733 0.2996 0.037 Uiso 1 1 calc R U . . .
C21_1 C 0.6158(4) 0.5177(3) 0.3275(2) 0.0188(8) Uani 1 1 d . . . . .
C22_1 C 0.5523(4) 0.5682(3) 0.3701(2) 0.0227(9) Uani 1 1 d . . . . .
H22_1 H 0.4943 0.6207 0.3575 0.027 Uiso 1 1 calc R U . . .
C23_1 C 0.5731(5) 0.5422(3) 0.4304(2) 0.0275(10) Uani 1 1 d . . . . .
H23_1 H 0.5297 0.5770 0.4590 0.033 Uiso 1 1 calc R U . . .
C24_1 C 0.6570(5) 0.4655(4) 0.4492(2) 0.0319(12) Uani 1 1 d . . . . .
H24_1 H 0.6712 0.4477 0.4907 0.038 Uiso 1 1 calc R U . . .
C25_1 C 0.7202(5) 0.4151(3) 0.4074(2) 0.0327(12) Uani 1 1 d . . . . .
H25_1 H 0.7776 0.3624 0.4203 0.039 Uiso 1 1 calc R U . . .
C26_1 C 0.7004(4) 0.4407(3) 0.3468(2) 0.0258(10) Uani 1 1 d . . . . .
H26_1 H 0.7446 0.4059 0.3184 0.031 Uiso 1 1 calc R U . . .
C31_1 C 0.7625(4) 0.6409(3) 0.2809(2) 0.0226(9) Uani 1 1 d . . . . .
C32_1 C 0.8600(4) 0.5865(3) 0.2521(3) 0.0261(10) Uani 1 1 d . . . . .
C33_1 C 0.9599(5) 0.5473(3) 0.2833(3) 0.0371(14) Uani 1 1 d . . . . .
H33_1 H 1.0273 0.5103 0.2647 0.045 Uiso 1 1 calc R U . . .
C34_1 C 0.9646(5) 0.5601(4) 0.3402(3) 0.0399(15) Uani 1 1 d . . . . .
C35_1 C 0.8674(5) 0.6175(4) 0.3658(3) 0.0342(12) Uani 1 1 d . . . . .
H35_1 H 0.8708 0.6276 0.4047 0.041 Uiso 1 1 calc R U . . .
C36_1 C 0.7662(5) 0.6604(3) 0.3371(2) 0.0282(11) Uani 1 1 d . . . . .
C37_1 C 0.8592(5) 0.5713(3) 0.1895(3) 0.0313(12) Uani 1 1 d . . . . .
H37A_1 H 0.8099 0.5335 0.1916 0.038 Uiso 1 1 calc R U . . .
H37B_1 H 0.9406 0.5445 0.1732 0.038 Uiso 1 1 calc R U . . .
H37C_1 H 0.8265 0.6260 0.1630 0.038 Uiso 1 1 calc R U . . .
C38_1 C 1.0719(6) 0.5139(5) 0.3745(4) 0.056(2) Uani 1 1 d . . . . .
H38A_1 H 1.1385 0.4874 0.3469 0.067 Uiso 1 1 calc R U . . .
H38B_1 H 1.0529 0.4696 0.4074 0.067 Uiso 1 1 calc R U . . .
H38C_1 H 1.0940 0.5548 0.3916 0.067 Uiso 1 1 calc R U . . .
C39_1 C 0.6637(5) 0.7240(4) 0.3661(3) 0.0348(12) Uani 1 1 d . . . . .
H39A_1 H 0.6648 0.7100 0.4102 0.042 Uiso 1 1 calc R U . . .
H39B_1 H 0.5884 0.7214 0.3558 0.042 Uiso 1 1 calc R U . . .
H39C_1 H 0.6714 0.7818 0.3510 0.042 Uiso 1 1 calc R U . . .
O41_1 O 0.3197(4) 0.4325(3) 0.24238(19) 0.0405(10) Uani 1 1 d . . . . .
C41_1 C 0.3987(5) 0.4210(3) 0.2066(2) 0.0263(10) Uani 1 1 d . . . . .
O42_1 O 0.3888(3) 0.5187(2) 0.04616(18) 0.0332(9) Uani 1 1 d . . . . .
C42_1 C 0.4413(4) 0.4742(3) 0.0843(2) 0.0249(10) Uani 1 1 d . . . . .
O43_1 O 0.7331(4) 0.3253(3) 0.05377(19) 0.0382(9) Uani 1 1 d . . . . .
C43_1 C 0.6587(4) 0.3564(3) 0.0874(2) 0.0248(10) Uani 1 1 d . . . . .
O44_1 O 0.6862(5) 0.2616(3) 0.2361(2) 0.0493(12) Uani 1 1 d . . . . .
C44_1 C 0.6255(5) 0.3131(3) 0.2041(2) 0.0283(11) Uani 1 1 d . . . . .
O45_1 O 0.4375(4) 0.2572(3) 0.1257(2) 0.0499(12) Uani 1 1 d . . . . .
C45_1 C 0.4710(4) 0.3090(3) 0.1335(3) 0.0296(11) Uani 1 1 d . . . . .
Cr1_2 Cr 1.08979(7) 0.27569(5) 0.13973(3) 0.01923(16) Uani 1 1 d . . . . .
N1_2 N 1.1070(3) -0.0597(2) 0.21323(18) 0.0196(8) Uani 1 1 d . . . . .
C2_2 C 1.0053(4) -0.0137(3) 0.2411(2) 0.0180(8) Uani 1 1 d . . . . .
N3_2 N 0.9301(3) -0.0629(2) 0.25508(18) 0.0193(8) Uani 1 1 d . . . . .
C4_2 C 0.9838(4) -0.1392(3) 0.2356(2) 0.0243(10) Uani 1 1 d . . . . .
H4_2 H 0.9497 -0.1844 0.2391 0.029 Uiso 1 1 calc R U . . .
C5_2 C 1.0945(4) -0.1375(3) 0.2105(2) 0.0238(10) Uani 1 1 d . . . . .
H5_2 H 1.1532 -0.1822 0.1939 0.029 Uiso 1 1 calc R U . . .
C6_2 C 0.9826(4) 0.0669(3) 0.26294(19) 0.0160(8) Uani 1 1 d . . . . .
C7_2 C 0.9979(4) 0.1417(3) 0.2298(2) 0.0197(9) Uani 1 1 d . . . . .
H7_2 H 0.9910 0.1828 0.2538 0.024 Uiso 1 1 calc R U . . .
C8_2 C 1.0230(4) 0.1728(3) 0.1643(2) 0.0186(9) Uani 1 1 d . . . . .
O9_2 O 0.9926(3) 0.1268(2) 0.13342(15) 0.0226(7) Uani 1 1 d . . . . .
C9_2 C 1.0019(5) 0.1488(3) 0.0667(2) 0.0258(10) Uani 1 1 d . . . . .
H9A_2 H 1.0828 0.1201 0.0496 0.031 Uiso 1 1 calc R U . . .
H9B_2 H 0.9869 0.2113 0.0533 0.031 Uiso 1 1 calc R U . . .
C10_2 C 0.9114(5) 0.1199(3) 0.0450(3) 0.0307(11) Uani 1 1 d . . . . .
H10A_2 H 0.9265 0.0580 0.0587 0.037 Uiso 1 1 calc R U . . .
H10B_2 H 0.9174 0.1333 0.0006 0.037 Uiso 1 1 calc R U . . .
H10C_2 H 0.8315 0.1494 0.0614 0.037 Uiso 1 1 calc R U . . .
C11_2 C 1.2115(4) -0.0335(3) 0.1837(2) 0.0184(8) Uani 1 1 d . . . . .
C12_2 C 1.2848(4) -0.0149(3) 0.2174(2) 0.0214(9) Uani 1 1 d . . . . .
C13_2 C 1.3834(4) 0.0099(3) 0.1860(2) 0.0238(10) Uani 1 1 d . . . . .
H13_2 H 1.4348 0.0221 0.2082 0.029 Uiso 1 1 calc R U . . .
C14_2 C 1.4088(4) 0.0172(3) 0.1244(2) 0.0263(10) Uani 1 1 d . . . . .
C15_2 C 1.3361(4) -0.0040(3) 0.0925(2) 0.0231(9) Uani 1 1 d . . . . .
H15_2 H 1.3545 -0.0004 0.0499 0.028 Uiso 1 1 calc R U . . .
C16_2 C 1.2373(4) -0.0302(3) 0.1207(2) 0.0222(9) Uani 1 1 d . . . . .
C17_2 C 1.2664(5) -0.0272(4) 0.2859(2) 0.0298(11) Uani 1 1 d . . . . .
H17A_2 H 1.2087 0.0241 0.2981 0.036 Uiso 1 1 calc R U . . .
H17B_2 H 1.3422 -0.0368 0.3015 0.036 Uiso 1 1 calc R U . . .
H17C_2 H 1.2363 -0.0767 0.3024 0.036 Uiso 1 1 calc R U . . .
C18_2 C 1.5139(5) 0.0470(4) 0.0914(3) 0.0337(12) Uani 1 1 d . . . . .
H18A_2 H 1.5124 0.0996 0.1038 0.040 Uiso 1 1 calc R U . . .
H18B_2 H 1.5096 0.0582 0.0476 0.040 Uiso 1 1 calc R U . . .
H18C_2 H 1.5879 0.0026 0.1015 0.040 Uiso 1 1 calc R U . . .
C19_2 C 1.1649(5) -0.0563(3) 0.0841(2) 0.0263(10) Uani 1 1 d . . . . .
H19A_2 H 1.1761 -0.0296 0.0414 0.032 Uiso 1 1 calc R U . . .
H19B_2 H 1.0806 -0.0377 0.0992 0.032 Uiso 1 1 calc R U . . .
H19C_2 H 1.1910 -0.1187 0.0879 0.032 Uiso 1 1 calc R U . . .
C21_2 C 0.9401(4) 0.0629(3) 0.3287(2) 0.0193(9) Uani 1 1 d . . . . .
C22_2 C 0.9876(4) -0.0086(3) 0.3716(2) 0.0231(9) Uani 1 1 d . . . . .
H22_2 H 1.0481 -0.0557 0.3589 0.028 Uiso 1 1 calc R U . . .
C23_2 C 0.9476(5) -0.0115(3) 0.4324(2) 0.0281(11) Uani 1 1 d . . . . .
H23_2 H 0.9817 -0.0603 0.4612 0.034 Uiso 1 1 calc R U . . .
C24_2 C 0.8585(5) 0.0559(4) 0.4515(2) 0.0330(12) Uani 1 1 d . . . . .
H24_2 H 0.8293 0.0528 0.4932 0.040 Uiso 1 1 calc R U . . .
C25_2 C 0.8120(5) 0.1282(3) 0.4094(2) 0.0322(12) Uani 1 1 d . . . . .
H25_2 H 0.7530 0.1757 0.4225 0.039 Uiso 1 1 calc R U . . .
C26_2 C 0.8511(4) 0.1318(3) 0.3480(2) 0.0262(10) Uani 1 1 d . . . . .
H26_2 H 0.8174 0.1809 0.3193 0.031 Uiso 1 1 calc R U . . .
C31_2 C 0.8100(4) -0.0386(3) 0.2852(2) 0.0240(10) Uani 1 1 d . . . . .
C32_2 C 0.7237(4) 0.0293(3) 0.2559(2) 0.0263(10) Uani 1 1 d . . . . .
C33_2 C 0.6114(5) 0.0522(4) 0.2876(3) 0.0366(13) Uani 1 1 d . . . . .
H33_2 H 0.5508 0.0980 0.2685 0.044 Uiso 1 1 calc R U . . .
C34_2 C 0.5842(5) 0.0110(4) 0.3457(3) 0.0408(15) Uani 1 1 d . . . . .
C35_2 C 0.6727(5) -0.0581(4) 0.3721(3) 0.0399(14) Uani 1 1 d . . . . .
H35_2 H 0.6546 -0.0876 0.4116 0.048 Uiso 1 1 calc R U . . .
C36_2 C 0.7863(5) -0.0854(3) 0.3429(3) 0.0311(11) Uani 1 1 d . . . . .
C37_2 C 0.7479(5) 0.0746(3) 0.1928(3) 0.0328(12) Uani 1 1 d . . . . .
H37A_2 H 0.7933 0.1140 0.1932 0.039 Uiso 1 1 calc R U . . .
H37B_2 H 0.6723 0.1068 0.1761 0.039 Uiso 1 1 calc R U . . .
H37C_2 H 0.7937 0.0326 0.1676 0.039 Uiso 1 1 calc R U . . .
C38_2 C 0.4622(6) 0.0415(6) 0.3797(4) 0.061(2) Uani 1 1 d . . . . .
H38A_2 H 0.4673 0.0732 0.4099 0.073 Uiso 1 1 calc R U . . .
H38B_2 H 0.4342 -0.0079 0.4001 0.073 Uiso 1 1 calc R U . . .
H38C_2 H 0.4063 0.0789 0.3511 0.073 Uiso 1 1 calc R U . . .
C39_2 C 0.8766(6) -0.1629(4) 0.3729(3) 0.0382(13) Uani 1 1 d . . . . .
H39A_2 H 0.8845 -0.2119 0.3542 0.046 Uiso 1 1 calc R U . . .
H39B_2 H 0.8504 -0.1759 0.4162 0.046 Uiso 1 1 calc R U . . .
H39C_2 H 0.9536 -0.1512 0.3677 0.046 Uiso 1 1 calc R U . . .
O41_2 O 1.2570(4) 0.1945(3) 0.23901(19) 0.0374(9) Uani 1 1 d . . . . .
C41_2 C 1.1928(5) 0.2221(3) 0.2029(2) 0.0258(10) Uani 1 1 d . . . . .
O42_2 O 1.2831(3) 0.2013(2) 0.04363(17) 0.0299(8) Uani 1 1 d . . . . .
C42_2 C 1.2107(4) 0.2255(3) 0.0806(2) 0.0212(9) Uani 1 1 d . . . . .
O43_2 O 0.8811(4) 0.3627(2) 0.2217(2) 0.0453(11) Uani 1 1 d . . . . .
C43_2 C 0.9614(5) 0.3289(3) 0.1920(2) 0.0286(11) Uani 1 1 d . . . . .
O44_2 O 1.1907(4) 0.4245(2) 0.1255(2) 0.0398(10) Uani 1 1 d . . . . .
C44_2 C 1.1531(5) 0.3683(3) 0.1297(2) 0.0264(10) Uani 1 1 d . . . . .
O45_2 O 0.9544(4) 0.3865(3) 0.0340(2) 0.0420(10) Uani 1 1 d . . . . .
C45_2 C 1.0009(5) 0.3414(3) 0.0738(3) 0.0270(10) Uani 1 1 d . . . . .
P1_3 P 0.82195(11) 0.84377(8) 0.10230(6) 0.0222(2) Uani 1 1 d D . . . .
F1_3 F 0.9445(4) 0.8629(3) 0.10203(18) 0.0611(12) Uani 1 1 d D . . . .
F2_3 F 0.8853(3) 0.7830(2) 0.05460(16) 0.0453(9) Uani 1 1 d D . . . .
F3_3 F 0.8581(3) 0.7662(2) 0.15734(15) 0.0420(8) Uani 1 1 d D . . . .
F4_3 F 0.7592(4) 0.9035(2) 0.15109(16) 0.0487(10) Uani 1 1 d D . . . .
F5_3 F 0.7871(4) 0.9222(2) 0.04777(17) 0.0562(11) Uani 1 1 d D . . . .
F6_3 F 0.7011(3) 0.8243(3) 0.10234(18) 0.0615(12) Uani 1 1 d D . . . .
P1_4 P 0.25877(16) 0.76633(10) 0.42233(7) 0.0412(4) Uani 1 1 d D . . . .
F1_4 F 0.1716(3) 0.7977(2) 0.37077(19) 0.0521(10) Uani 1 1 d D U . . .
F2_4 F 0.2682(4) 0.6696(2) 0.42171(16) 0.0512(10) Uani 1 1 d D U . . .
F3_4 F 0.3684(3) 0.7629(2) 0.37094(19) 0.0502(10) Uani 1 1 d D U . . .
F4_4 F 0.2497(4) 0.8640(2) 0.42206(17) 0.0556(11) Uani 1 1 d D U . . .
F5_4 F 0.1485(5) 0.7712(3) 0.4728(2) 0.0914(17) Uani 1 1 d D U . . .
F6_4 F 0.3446(5) 0.7342(3) 0.4737(2) 0.0882(16) Uani 1 1 d D U . . .
C51_5 C -0.0529(7) 0.7713(4) 0.5839(3) 0.0490(16) Uani 1 1 d D . . . .
H51_5 H 0.0230 0.7781 0.5598 0.059 Uiso 1 1 calc R U . . .
Cl1_5 Cl -0.01746(17) 0.70611(12) 0.65373(8) 0.0566(5) Uani 1 1 d D U . . .
Cl2_5 Cl -0.14356(19) 0.87170(13) 0.59238(12) 0.0763(7) Uani 1 1 d D U . . .
Cl3_5 Cl -0.1150(6) 0.7223(2) 0.54493(18) 0.193(3) Uani 1 1 d D U . . .
C51_6 C 0.457(2) 0.3096(12) 0.4250(10) 0.10(2) Uani 0.328(17) 1 d D U P A 1
H51_6 H 0.5204 0.3028 0.4511 0.120 Uiso 0.328(17) 1 calc R U P A 1
Cl1_6 Cl 0.5289(8) 0.2821(5) 0.3564(4) 0.033(2) Uani 0.328(17) 1 d D U P A 1
Cl2_6 Cl 0.3765(18) 0.4162(10) 0.4136(7) 0.081(4) Uani 0.328(17) 1 d D U P A 1
Cl3_6 Cl 0.373(2) 0.2420(11) 0.4631(7) 0.115(6) Uani 0.328(17) 1 d D U P A 1
C51_7 C 0.4778(12) 0.3055(6) 0.4303(4) 0.042(3) Uani 0.672(17) 1 d D U P A 2
H51_7 H 0.5483 0.3152 0.4427 0.050 Uiso 0.672(17) 1 calc R U P A 2
Cl1_7 Cl 0.5161(9) 0.2843(6) 0.3571(4) 0.099(3) Uani 0.672(17) 1 d D U P A 2
Cl2_7 Cl 0.3612(7) 0.3963(5) 0.4342(5) 0.084(2) Uani 0.672(17) 1 d D U P A 2
Cl3_7 Cl 0.4516(7) 0.2156(3) 0.47921(19) 0.0752(18) Uani 0.672(17) 1 d D U P A 2

loop_
_atom_site_aniso_label
_atom_site_aniso_U_11
_atom_site_aniso_U_22
_atom_site_aniso_U_33
_atom_site_aniso_U_23
_atom_site_aniso_U_13
_atom_site_aniso_U_12
Cr1_1 0.0213(4) 0.0156(3) 0.0219(4) -0.0052(3) -0.0031(3) -0.0037(3)
N1_1 0.0212(19) 0.0146(17) 0.0188(19) -0.0042(14) -0.0011(15) -0.0041(14)
C2_1 0.018(2) 0.0155(19) 0.016(2) -0.0034(15) 0.0009(16) -0.0038(16)
N3_1 0.0199(19) 0.0166(17) 0.022(2) -0.0034(15) -0.0022(15) -0.0028(14)
C4_1 0.027(2) 0.014(2) 0.027(2) -0.0028(17) -0.0012(19) -0.0076(17)
C5_1 0.024(2) 0.016(2) 0.027(2) -0.0022(18) -0.0056(19) -0.0045(17)
C6_1 0.018(2) 0.0145(19) 0.0120(19) -0.0016(15) 0.0031(15) -0.0020(15)
C7_1 0.021(2) 0.0158(19) 0.019(2) -0.0017(16) 0.0015(17) -0.0067(16)
C8_1 0.018(2) 0.019(2) 0.021(2) -0.0039(17) 0.0014(17) -0.0036(16)
O9_1 0.0361(19) 0.0206(16) 0.0176(16) -0.0031(13) 0.0041(14) -0.0132(14)
C9_1 0.050(3) 0.029(3) 0.019(2) -0.006(2) 0.004(2) -0.015(2)
C10_1 0.049(3) 0.030(3) 0.027(3) -0.005(2) 0.013(2) -0.016(2)
C11_1 0.021(2) 0.0120(18) 0.025(2) -0.0043(16) -0.0041(18) -0.0017(16)
C12_1 0.021(2) 0.0132(19) 0.022(2) 0.0010(16) 0.0001(17) -0.0042(16)
C13_1 0.027(2) 0.014(2) 0.029(3) -0.0018(18) -0.007(2) -0.0023(17)
C14_1 0.021(2) 0.016(2) 0.034(3) -0.0089(19) -0.0054(19) 0.0005(17)
C15_1 0.021(2) 0.018(2) 0.031(3) -0.0018(18) -0.0026(19) -0.0056(17)
C16_1 0.020(2) 0.018(2) 0.028(3) -0.0046(18) -0.0007(18) -0.0047(17)
C17_1 0.031(3) 0.024(2) 0.027(3) -0.0001(19) -0.003(2) -0.013(2)
C18_1 0.026(3) 0.029(3) 0.041(3) -0.011(2) -0.007(2) -0.007(2)
C19_1 0.027(3) 0.037(3) 0.025(3) -0.006(2) 0.006(2) -0.010(2)
C21_1 0.017(2) 0.021(2) 0.018(2) -0.0024(17) -0.0013(16) -0.0065(16)
C22_1 0.025(2) 0.017(2) 0.023(2) -0.0054(17) -0.0003(18) -0.0029(17)
C23_1 0.027(3) 0.033(3) 0.019(2) -0.009(2) 0.0058(19) -0.006(2)
C24_1 0.036(3) 0.037(3) 0.018(2) 0.003(2) -0.004(2) -0.008(2)
C25_1 0.031(3) 0.029(3) 0.026(3) 0.005(2) -0.005(2) 0.002(2)
C26_1 0.027(2) 0.019(2) 0.024(2) -0.0026(18) 0.0010(19) 0.0005(18)
C31_1 0.021(2) 0.019(2) 0.027(3) -0.0016(18) -0.0029(18) -0.0073(17)
C32_1 0.017(2) 0.020(2) 0.040(3) -0.002(2) 0.002(2) -0.0082(17)
C33_1 0.018(2) 0.026(3) 0.060(4) 0.003(3) -0.001(2) -0.005(2)
C34_1 0.025(3) 0.036(3) 0.055(4) 0.015(3) -0.015(3) -0.014(2)
C35_1 0.036(3) 0.037(3) 0.033(3) 0.001(2) -0.012(2) -0.016(2)
C36_1 0.030(3) 0.027(2) 0.030(3) -0.007(2) -0.004(2) -0.010(2)
C37_1 0.026(3) 0.026(2) 0.038(3) -0.007(2) 0.008(2) -0.008(2)
C38_1 0.038(4) 0.056(4) 0.067(5) 0.015(4) -0.025(3) -0.013(3)
C39_1 0.041(3) 0.041(3) 0.028(3) -0.016(2) 0.000(2) -0.014(3)
O41_1 0.036(2) 0.044(2) 0.038(2) -0.0104(19) 0.0120(18) -0.0108(18)
C41_1 0.029(3) 0.024(2) 0.028(3) -0.008(2) -0.005(2) -0.0074(19)
O42_1 0.032(2) 0.032(2) 0.029(2) -0.0048(16) -0.0100(16) 0.0015(16)
C42_1 0.022(2) 0.024(2) 0.026(3) -0.0078(19) 0.0034(19) -0.0027(18)
O43_1 0.034(2) 0.034(2) 0.040(2) -0.0137(18) 0.0103(18) -0.0038(17)
C43_1 0.025(2) 0.023(2) 0.028(3) -0.0043(19) -0.006(2) -0.0075(19)
O44_1 0.074(3) 0.025(2) 0.044(3) -0.0051(18) -0.028(2) 0.004(2)
C44_1 0.037(3) 0.019(2) 0.029(3) -0.0076(19) -0.006(2) -0.004(2)
O45_1 0.039(2) 0.037(2) 0.087(4) -0.030(2) -0.004(2) -0.0162(19)
C45_1 0.021(2) 0.028(3) 0.041(3) -0.012(2) 0.000(2) -0.006(2)
Cr1_2 0.0206(4) 0.0154(3) 0.0213(4) -0.0035(3) -0.0011(3) -0.0052(3)
N1_2 0.0219(19) 0.0164(17) 0.0206(19) -0.0030(14) -0.0037(15) -0.0052(14)
C2_2 0.019(2) 0.0157(19) 0.019(2) -0.0036(16) -0.0038(16) -0.0023(16)
N3_2 0.0202(19) 0.0177(18) 0.022(2) -0.0040(15) -0.0046(15) -0.0068(14)
C4_2 0.031(3) 0.015(2) 0.028(3) -0.0059(18) -0.003(2) -0.0081(18)
C5_2 0.030(3) 0.016(2) 0.025(2) -0.0059(18) -0.0046(19) -0.0026(18)
C6_2 0.016(2) 0.0159(19) 0.015(2) -0.0058(15) -0.0036(15) -0.0011(15)
C7_2 0.022(2) 0.016(2) 0.021(2) -0.0055(17) -0.0029(17) -0.0037(16)
C8_2 0.017(2) 0.0145(19) 0.024(2) -0.0061(16) -0.0035(17) -0.0005(15)
O9_2 0.0302(18) 0.0211(16) 0.0180(16) -0.0042(13) -0.0031(13) -0.0089(13)
C9_2 0.038(3) 0.025(2) 0.016(2) -0.0045(18) -0.001(2) -0.012(2)
C10_2 0.037(3) 0.029(3) 0.029(3) -0.007(2) -0.012(2) -0.009(2)
C11_2 0.018(2) 0.017(2) 0.020(2) -0.0052(16) -0.0010(16) -0.0036(16)
C12_2 0.020(2) 0.020(2) 0.024(2) -0.0089(18) -0.0060(18) 0.0006(17)
C13_2 0.020(2) 0.018(2) 0.032(3) -0.0089(19) -0.0061(19) 0.0002(17)
C14_2 0.024(2) 0.018(2) 0.034(3) -0.0092(19) 0.004(2) -0.0026(18)
C15_2 0.023(2) 0.019(2) 0.024(2) -0.0060(18) 0.0010(18) -0.0030(17)
C16_2 0.022(2) 0.017(2) 0.027(2) -0.0069(18) -0.0025(18) -0.0033(17)
C17_2 0.029(3) 0.038(3) 0.023(3) -0.009(2) -0.006(2) -0.006(2)
C18_2 0.024(3) 0.031(3) 0.045(3) -0.010(2) 0.002(2) -0.008(2)
C19_2 0.030(3) 0.027(2) 0.024(3) -0.0046(19) -0.008(2) -0.008(2)
C21_2 0.021(2) 0.021(2) 0.018(2) -0.0065(17) -0.0045(17) -0.0047(17)
C22_2 0.022(2) 0.023(2) 0.023(2) -0.0053(18) -0.0053(18) -0.0031(18)
C23_2 0.032(3) 0.029(3) 0.021(2) 0.0021(19) -0.007(2) -0.007(2)
C24_2 0.041(3) 0.038(3) 0.017(2) -0.006(2) -0.003(2) -0.007(2)
C25_2 0.032(3) 0.031(3) 0.022(3) -0.008(2) 0.002(2) 0.005(2)
C26_2 0.029(3) 0.024(2) 0.022(2) -0.0042(19) -0.0044(19) -0.0002(19)
C31_2 0.021(2) 0.023(2) 0.032(3) -0.0096(19) -0.0045(19) -0.0069(18)
C32_2 0.023(2) 0.025(2) 0.037(3) -0.013(2) -0.006(2) -0.0081(19)
C33_2 0.024(3) 0.036(3) 0.055(4) -0.020(3) -0.005(2) -0.006(2)
C34_2 0.029(3) 0.054(4) 0.051(4) -0.031(3) 0.008(3) -0.019(3)
C35_2 0.036(3) 0.051(4) 0.042(3) -0.017(3) 0.011(3) -0.026(3)
C36_2 0.030(3) 0.031(3) 0.036(3) -0.007(2) -0.001(2) -0.014(2)
C37_2 0.030(3) 0.027(3) 0.043(3) -0.004(2) -0.017(2) -0.004(2)
C38_2 0.029(3) 0.088(6) 0.077(6) -0.048(5) 0.016(3) -0.022(4)
C39_2 0.046(3) 0.031(3) 0.038(3) 0.000(2) -0.004(3) -0.017(3)
O41_2 0.038(2) 0.040(2) 0.036(2) -0.0090(18) -0.0117(18) -0.0081(18)
C41_2 0.031(3) 0.027(2) 0.021(2) -0.0074(19) -0.002(2) -0.009(2)
O42_2 0.0292(19) 0.0295(19) 0.0277(19) -0.0075(15) 0.0041(15) -0.0059(15)
C42_2 0.022(2) 0.018(2) 0.023(2) -0.0018(17) -0.0036(18) -0.0046(17)
O43_2 0.051(3) 0.025(2) 0.046(3) -0.0079(18) 0.019(2) -0.0032(18)
C43_2 0.035(3) 0.016(2) 0.032(3) -0.0037(19) 0.004(2) -0.0081(19)
O44_2 0.039(2) 0.028(2) 0.060(3) -0.0050(19) -0.007(2) -0.0204(17)
C44_2 0.029(3) 0.019(2) 0.030(3) -0.0057(19) -0.004(2) -0.0047(19)
O45_2 0.049(3) 0.030(2) 0.047(3) 0.0045(18) -0.024(2) -0.0103(18)
C45_2 0.027(2) 0.020(2) 0.034(3) -0.003(2) -0.005(2) -0.0073(19)
P1_3 0.0241(6) 0.0226(6) 0.0205(6) -0.0018(5) -0.0019(5) -0.0092(5)
F1_3 0.057(2) 0.106(4) 0.043(2) -0.009(2) -0.0027(19) -0.060(3)
F2_3 0.054(2) 0.043(2) 0.0333(19) -0.0138(16) -0.0026(16) -0.0022(17)
F3_3 0.056(2) 0.0277(16) 0.0311(18) 0.0008(14) -0.0032(16) -0.0014(15)
F4_3 0.074(3) 0.0285(17) 0.036(2) -0.0129(15) -0.0011(18) -0.0015(17)
F5_3 0.065(3) 0.044(2) 0.034(2) 0.0122(16) -0.0019(18) 0.0043(19)
F6_3 0.042(2) 0.122(4) 0.038(2) -0.014(2) 0.0014(17) -0.053(2)
P1_4 0.0552(10) 0.0312(7) 0.0194(7) -0.0046(6) -0.0029(6) 0.0117(7)
F1_4 0.039(2) 0.039(2) 0.064(3) 0.0042(18) -0.0164(18) 0.0045(16)
F2_4 0.073(3) 0.0314(18) 0.0315(19) 0.0008(15) -0.0006(18) 0.0018(17)
F3_4 0.0356(19) 0.042(2) 0.067(3) -0.0226(19) 0.0066(18) 0.0003(16)
F4_4 0.088(3) 0.0320(18) 0.035(2) -0.0141(16) -0.013(2) 0.0078(19)
F5_4 0.105(3) 0.075(3) 0.067(3) -0.019(2) 0.047(2) -0.012(2)
F6_4 0.119(3) 0.072(3) 0.071(3) -0.009(2) -0.052(2) -0.006(2)
C51_5 0.060(4) 0.041(4) 0.045(4) -0.007(3) -0.008(3) -0.014(3)
Cl1_5 0.0610(11) 0.0569(10) 0.0410(9) -0.0069(8) -0.0055(8) -0.0034(8)
Cl2_5 0.0582(12) 0.0505(11) 0.0911(17) 0.0039(11) 0.0155(11) 0.0010(9)
Cl3_5 0.414(7) 0.109(2) 0.128(3) 0.042(2) -0.172(4) -0.148(4)
C51_6 0.10(2) 0.10(2) 0.10(2) -0.019(6) -0.010(5) -0.028(8)
Cl1_6 0.034(3) 0.030(3) 0.025(4) -0.003(3) -0.001(2) 0.002(2)
Cl2_6 0.080(7) 0.065(6) 0.076(7) -0.010(5) -0.030(5) 0.017(5)
Cl3_6 0.162(14) 0.122(9) 0.086(8) -0.036(7) 0.045(9) -0.095(9)
C51_7 0.045(4) 0.043(5) 0.034(4) -0.007(3) -0.006(3) -0.009(3)
Cl1_7 0.130(6) 0.120(6) 0.051(4) -0.012(4) 0.000(4) -0.048(4)
Cl2_7 0.065(3) 0.066(3) 0.130(6) -0.053(4) -0.042(4) 0.007(3)
Cl3_7 0.099(4) 0.080(3) 0.048(2) -0.0073(17) 0.013(2) -0.041(3)

loop_
_atom_type_symbol
_atom_type_description
_atom_type_scat_dispersion_real
_atom_type_scat_dispersion_imag
_atom_type_scat_source
C C 0.0033 0.0016 'International Tables Vol C Tables 4.2.6.8 and 6.1.1.4'
H H 0.0000 0.0000 'International Tables Vol C Tables 4.2.6.8 and 6.1.1.4'
N N 0.0061 0.0033 'International Tables Vol C Tables 4.2.6.8 and 6.1.1.4'
O O 0.0106 0.0060 'International Tables Vol C Tables 4.2.6.8 and 6.1.1.4'
F F 0.0171 0.0103 'International Tables Vol C Tables 4.2.6.8 and 6.1.1.4'
P P 0.1023 0.0942 'International Tables Vol C Tables 4.2.6.8 and 6.1.1.4'
Cl Cl 0.1484 0.1585 'International Tables Vol C Tables 4.2.6.8 and 6.1.1.4'
Cr Cr 0.3209 0.6236 'International Tables Vol C Tables 4.2.6.8 and 6.1.1.4'

loop_
_geom_angle_atom_site_label_1
_geom_angle_atom_site_label_2
_geom_angle_atom_site_label_3
_geom_angle
C43_1 Cr1_1 C44_1 86.1(2)
C43_1 Cr1_1 C45_1 85.8(2)
C44_1 Cr1_1 C45_1 89.2(2)
C43_1 Cr1_1 C42_1 91.1(2)
C44_1 Cr1_1 C42_1 176.8(2)
C45_1 Cr1_1 C42_1 89.2(2)
C43_1 Cr1_1 C41_1 172.7(2)
C44_1 Cr1_1 C41_1 91.5(2)
C45_1 Cr1_1 C41_1 87.3(2)
C42_1 Cr1_1 C41_1 91.2(2)
C43_1 Cr1_1 C8_1 98.20(19)
C44_1 Cr1_1 C8_1 88.3(2)
C45_1 Cr1_1 C8_1 175.1(2)
C42_1 Cr1_1 C8_1 93.5(2)
C41_1 Cr1_1 C8_1 88.56(19)
C2_1 N1_1 C5_1 109.3(4)
C2_1 N1_1 C11_1 128.2(4)
C5_1 N1_1 C11_1 122.4(4)
N3_1 C2_1 N1_1 106.4(4)
N3_1 C2_1 C6_1 123.8(4)
N1_1 C2_1 C6_1 128.9(4)
C2_1 N3_1 C4_1 109.4(4)
C2_1 N3_1 C31_1 125.7(4)
C4_1 N3_1 C31_1 124.9(4)
C5_1 C4_1 N3_1 107.5(4)
C4_1 C5_1 N1_1 107.4(4)
C7_1 C6_1 C2_1 127.7(4)
C7_1 C6_1 C21_1 117.7(4)
C2_1 C6_1 C21_1 114.5(4)
C6_1 C7_1 C8_1 133.3(4)
O9_1 C8_1 C7_1 109.5(4)
O9_1 C8_1 Cr1_1 132.9(3)
C7_1 C8_1 Cr1_1 117.6(3)
C8_1 O9_1 C9_1 120.5(4)
O9_1 C9_1 C10_1 107.9(4)
C12_1 C11_1 C16_1 121.9(4)
C12_1 C11_1 N1_1 117.5(4)
C16_1 C11_1 N1_1 120.5(4)
C13_1 C12_1 C11_1 117.5(4)
C13_1 C12_1 C17_1 119.3(4)
C11_1 C12_1 C17_1 123.1(4)
C12_1 C13_1 C14_1 122.6(5)
C15_1 C14_1 C13_1 117.8(5)
C15_1 C14_1 C18_1 120.8(5)
C13_1 C14_1 C18_1 121.4(5)
C14_1 C15_1 C16_1 122.5(5)
C15_1 C16_1 C11_1 117.5(5)
C15_1 C16_1 C19_1 119.6(4)
C11_1 C16_1 C19_1 122.9(4)
C26_1 C21_1 C22_1 118.9(4)
C26_1 C21_1 C6_1 119.9(4)
C22_1 C21_1 C6_1 121.1(4)
C23_1 C22_1 C21_1 120.5(4)
C22_1 C23_1 C24_1 120.2(5)
C25_1 C24_1 C23_1 119.7(5)
C24_1 C25_1 C26_1 120.5(5)
C25_1 C26_1 C21_1 120.1(5)
C32_1 C31_1 C36_1 122.4(5)
C32_1 C31_1 N3_1 119.0(4)
C36_1 C31_1 N3_1 118.6(4)
C33_1 C32_1 C31_1 117.2(5)
C33_1 C32_1 C37_1 120.6(5)
C31_1 C32_1 C37_1 122.2(5)
C34_1 C33_1 C32_1 122.4(5)
C33_1 C34_1 C35_1 118.1(5)
C33_1 C34_1 C38_1 121.6(6)
C35_1 C34_1 C38_1 120.2(6)
C36_1 C35_1 C34_1 122.9(6)
C35_1 C36_1 C31_1 116.8(5)
C35_1 C36_1 C39_1 121.0(5)
C31_1 C36_1 C39_1 122.2(5)
O41_1 C41_1 Cr1_1 176.8(5)
O42_1 C42_1 Cr1_1 177.2(4)
O43_1 C43_1 Cr1_1 173.2(4)
O44_1 C44_1 Cr1_1 175.8(5)
O45_1 C45_1 Cr1_1 178.6(5)
C44_2 Cr1_2 C43_2 89.9(2)
C44_2 Cr1_2 C45_2 85.8(2)
C43_2 Cr1_2 C45_2 87.6(2)
C44_2 Cr1_2 C42_2 91.1(2)
C43_2 Cr1_2 C42_2 174.7(2)
C45_2 Cr1_2 C42_2 87.2(2)
C44_2 Cr1_2 C41_2 85.6(2)
C43_2 Cr1_2 C41_2 94.1(2)
C45_2 Cr1_2 C41_2 171.3(2)
C42_2 Cr1_2 C41_2 91.2(2)
C44_2 Cr1_2 C8_2 171.3(2)
C43_2 Cr1_2 C8_2 85.62(19)
C45_2 Cr1_2 C8_2 101.3(2)
C42_2 Cr1_2 C8_2 94.10(18)
C41_2 Cr1_2 C8_2 87.3(2)
C2_2 N1_2 C5_2 109.0(4)
C2_2 N1_2 C11_2 129.1(4)
C5_2 N1_2 C11_2 121.6(4)
N3_2 C2_2 N1_2 106.6(4)
N3_2 C2_2 C6_2 123.7(4)
N1_2 C2_2 C6_2 128.9(4)
C2_2 N3_2 C4_2 109.7(4)
C2_2 N3_2 C31_2 125.4(4)
C4_2 N3_2 C31_2 124.9(4)
C5_2 C4_2 N3_2 106.9(4)
C4_2 C5_2 N1_2 107.9(4)
C7_2 C6_2 C2_2 126.8(4)
C7_2 C6_2 C21_2 118.4(4)
C2_2 C6_2 C21_2 114.9(4)
C6_2 C7_2 C8_2 133.7(4)
O9_2 C8_2 C7_2 109.3(4)
O9_2 C8_2 Cr1_2 133.4(3)
C7_2 C8_2 Cr1_2 117.3(3)
C8_2 O9_2 C9_2 119.9(4)
O9_2 C9_2 C10_2 108.6(4)
C12_2 C11_2 C16_2 121.7(4)
C12_2 C11_2 N1_2 120.7(4)
C16_2 C11_2 N1_2 117.6(4)
C13_2 C12_2 C11_2 117.5(4)
C13_2 C12_2 C17_2 119.7(4)
C11_2 C12_2 C17_2 122.6(4)
C14_2 C13_2 C12_2 122.5(5)
C13_2 C14_2 C15_2 118.5(5)
C13_2 C14_2 C18_2 121.2(5)
C15_2 C14_2 C18_2 120.2(5)
C14_2 C15_2 C16_2 122.2(5)
C15_2 C16_2 C11_2 117.4(4)
C15_2 C16_2 C19_2 119.9(4)
C11_2 C16_2 C19_2 122.7(4)
C22_2 C21_2 C26_2 119.0(4)
C22_2 C21_2 C6_2 121.1(4)
C26_2 C21_2 C6_2 119.8(4)
C23_2 C22_2 C21_2 120.6(4)
C24_2 C23_2 C22_2 120.6(5)
C23_2 C24_2 C25_2 119.4(5)
C24_2 C25_2 C26_2 120.6(5)
C25_2 C26_2 C21_2 119.8(5)
C32_2 C31_2 C36_2 122.8(5)
C32_2 C31_2 N3_2 119.2(5)
C36_2 C31_2 N3_2 117.9(4)
C33_2 C32_2 C31_2 117.1(5)
C33_2 C32_2 C37_2 120.6(5)
C31_2 C32_2 C37_2 122.3(5)
C34_2 C33_2 C32_2 122.6(6)
C33_2 C34_2 C35_2 117.9(5)
C33_2 C34_2 C38_2 120.7(7)
C35_2 C34_2 C38_2 121.4(7)
C36_2 C35_2 C34_2 122.6(6)
C35_2 C36_2 C31_2 116.8(5)
C35_2 C36_2 C39_2 120.0(5)
C31_2 C36_2 C39_2 123.1(5)
O41_2 C41_2 Cr1_2 175.6(5)
O42_2 C42_2 Cr1_2 175.1(4)
O43_2 C43_2 Cr1_2 177.2(5)
O44_2 C44_2 Cr1_2 177.8(5)
O45_2 C45_2 Cr1_2 172.8(5)
F6_3 P1_3 F1_3 179.6(3)
F6_3 P1_3 F5_3 89.8(2)
F1_3 P1_3 F5_3 90.2(2)
F6_3 P1_3 F2_3 90.6(2)
F1_3 P1_3 F2_3 89.0(2)
F5_3 P1_3 F2_3 89.5(2)
F6_3 P1_3 F3_3 91.1(2)
F1_3 P1_3 F3_3 88.9(2)
F5_3 P1_3 F3_3 178.9(2)
F2_3 P1_3 F3_3 91.10(19)
F6_3 P1_3 F4_3 89.5(2)
F1_3 P1_3 F4_3 90.9(2)
F5_3 P1_3 F4_3 91.5(2)
F2_3 P1_3 F4_3 179.0(2)
F3_3 P1_3 F4_3 87.93(19)
F6_4 P1_4 F1_4 179.2(3)
F6_4 P1_4 F5_4 89.3(3)
F1_4 P1_4 F5_4 90.3(3)
F6_4 P1_4 F2_4 89.5(3)
F1_4 P1_4 F2_4 89.8(2)
F5_4 P1_4 F2_4 90.5(3)
F6_4 P1_4 F3_4 91.4(3)
F1_4 P1_4 F3_4 88.9(2)
F5_4 P1_4 F3_4 179.1(3)
F2_4 P1_4 F3_4 90.1(2)
F6_4 P1_4 F4_4 90.9(3)
F1_4 P1_4 F4_4 89.8(2)
F5_4 P1_4 F4_4 90.1(3)
F2_4 P1_4 F4_4 179.3(2)
F3_4 P1_4 F4_4 89.3(2)
Cl3_5 C51_5 Cl2_5 112.0(4)
Cl3_5 C51_5 Cl1_5 109.9(4)
Cl2_5 C51_5 Cl1_5 111.5(4)
Cl2_6 C51_6 Cl1_6 109.7(13)
Cl2_6 C51_6 Cl3_6 113.4(14)
Cl1_6 C51_6 Cl3_6 112.4(13)
Cl2_7 C51_7 Cl1_7 112.4(7)
Cl2_7 C51_7 Cl3_7 112.9(7)
Cl1_7 C51_7 Cl3_7 109.2(6)

loop_
_geom_bond_atom_site_label_1
_geom_bond_atom_site_label_2
_geom_bond_distance
Cr1_1 C43_1 1.897(5)
Cr1_1 C44_1 1.897(5)
Cr1_1 C45_1 1.900(5)
Cr1_1 C42_1 1.910(5)
Cr1_1 C41_1 1.924(5)
Cr1_1 C8_1 2.051(5)
N1_1 C2_1 1.360(6)
N1_1 C5_1 1.383(6)
N1_1 C11_1 1.453(6)
C2_1 N3_1 1.355(6)
C2_1 C6_1 1.474(6)
N3_1 C4_1 1.382(6)
N3_1 C31_1 1.449(6)
C4_1 C5_1 1.346(7)
C6_1 C7_1 1.360(6)
C6_1 C21_1 1.490(6)
C7_1 C8_1 1.473(6)
C8_1 O9_1 1.317(5)
O9_1 C9_1 1.467(6)
C9_1 C10_1 1.510(8)
C11_1 C12_1 1.402(7)
C11_1 C16_1 1.402(6)
C12_1 C13_1 1.390(7)
C12_1 C17_1 1.519(6)
C13_1 C14_1 1.394(7)
C14_1 C15_1 1.386(7)
C14_1 C18_1 1.500(7)
C15_1 C16_1 1.396(7)
C16_1 C19_1 1.505(7)
C21_1 C26_1 1.396(6)
C21_1 C22_1 1.396(6)
C22_1 C23_1 1.384(7)
C23_1 C24_1 1.385(7)
C24_1 C25_1 1.384(8)
C25_1 C26_1 1.386(7)
C31_1 C32_1 1.400(7)
C31_1 C36_1 1.402(7)
C32_1 C33_1 1.390(8)
C32_1 C37_1 1.507(8)
C33_1 C34_1 1.375(9)
C34_1 C35_1 1.390(9)
C34_1 C38_1 1.511(8)
C35_1 C36_1 1.380(7)
C36_1 C39_1 1.515(7)
O41_1 C41_1 1.134(6)
O42_1 C42_1 1.139(6)
O43_1 C43_1 1.144(6)
O44_1 C44_1 1.140(6)
O45_1 C45_1 1.123(6)
Cr1_2 C44_2 1.885(5)
Cr1_2 C43_2 1.888(5)
Cr1_2 C45_2 1.908(5)
Cr1_2 C42_2 1.923(5)
Cr1_2 C41_2 1.923(5)
Cr1_2 C8_2 2.050(4)
N1_2 C2_2 1.357(6)
N1_2 C5_2 1.376(6)
N1_2 C11_2 1.457(6)
C2_2 N3_2 1.355(6)
C2_2 C6_2 1.475(6)
N3_2 C4_2 1.375(6)
N3_2 C31_2 1.453(6)
C4_2 C5_2 1.352(7)
C6_2 C7_2 1.358(6)
C6_2 C21_2 1.492(6)
C7_2 C8_2 1.477(6)
C8_2 O9_2 1.315(5)
O9_2 C9_2 1.474(6)
C9_2 C10_2 1.504(7)
C11_2 C12_2 1.398(6)
C11_2 C16_2 1.410(7)
C12_2 C13_2 1.398(7)
C12_2 C17_2 1.514(7)
C13_2 C14_2 1.372(7)
C14_2 C15_2 1.388(7)
C14_2 C18_2 1.514(7)
C15_2 C16_2 1.391(7)
C16_2 C19_2 1.510(7)
C21_2 C22_2 1.392(6)
C21_2 C26_2 1.399(6)
C22_2 C23_2 1.383(7)
C23_2 C24_2 1.381(7)
C24_2 C25_2 1.389(7)
C25_2 C26_2 1.392(7)
C31_2 C32_2 1.395(7)
C31_2 C36_2 1.404(8)
C32_2 C33_2 1.391(7)
C32_2 C37_2 1.495(8)
C33_2 C34_2 1.386(9)
C34_2 C35_2 1.392(9)
C34_2 C38_2 1.519(8)
C35_2 C36_2 1.388(8)
C36_2 C39_2 1.508(8)
O41_2 C41_2 1.136(6)
O42_2 C42_2 1.144(6)
O43_2 C43_2 1.143(6)
O44_2 C44_2 1.143(6)
O45_2 C45_2 1.138(6)
P1_3 F6_3 1.573(3)
P1_3 F1_3 1.589(4)
P1_3 F5_3 1.592(3)
P1_3 F2_3 1.592(3)
P1_3 F3_3 1.593(3)
P1_3 F4_3 1.598(3)
P1_4 F6_4 1.573(5)
P1_4 F1_4 1.588(4)
P1_4 F5_4 1.588(4)
P1_4 F2_4 1.593(4)
P1_4 F3_4 1.596(4)
P1_4 F4_4 1.606(4)
C51_5 Cl3_5 1.717(7)
C51_5 Cl2_5 1.724(7)
C51_5 Cl1_5 1.746(6)
C51_6 Cl2_6 1.725(16)
C51_6 Cl1_6 1.737(15)
C51_6 Cl3_6 1.735(15)
C51_7 Cl2_7 1.716(10)
C51_7 Cl1_7 1.739(9)
C51_7 Cl3_7 1.740(9)

loop_
_geom_hbond_atom_site_label_D
_geom_hbond_atom_site_label_H
_geom_hbond_atom_site_label_A
_geom_hbond_distance_DH
_geom_hbond_distance_HA
_geom_hbond_distance_DA
_geom_hbond_angle_DHA
C51_5 H51_5 F5_4 1.00 2.28 3.181(8) 150.0
